data_2311995
loop_
_publ_author_name
'Cigler, Andrew J.'
'Kaduk, James A.'

_publ_section_title
;
 Dilithium (citrate) crystals and their relatives.
;
_journal_issue 'Pt 10'
_journal_name_full 'Acta crystallographica. Section C, Structural chemistry'
_journal_page_first 1160
_journal_page_last 1170
_journal_paper_doi 10.1107/S2053229618012597
_journal_volume 74
_journal_year 2018
_chemical_formula_analytical 'C6 H6 Li Na O7'
_chemical_formula_moiety 'Li Na H C6 H5 O7'
_chemical_formula_structural 'Li Na H C6 H5 O7'
_chemical_formula_sum 'C6 H6 Li Na O7'
_chemical_formula_weight 220.04
_chemical_name_common 'lithium sodium hydrogen citrate'
_chemical_name_systematic 'lithium sodium hydrogen citrate'
_space_group_IT_number 2
_space_group_name_Hall '-P 1'
_space_group_name_H-M_alt 'P -1'
_symmetry_cell_setting triclinic
_symmetry_space_group_name_Hall '-P 1'
_symmetry_space_group_name_H-M 'P -1'
_audit_creation_date 2017-04-21T13:32
_audit_creation_method 'from EXP file using GSAS2CIF'
_audit_update_record
;
2017-04-21T13:32  Initial CIF as created by GSAS2CIF

2017-05-16 # Formatted by publCIF
;
_cell_angle_alpha 91.762(5)
_cell_angle_beta 104.388(5)
_cell_angle_gamma 97.438(4)
_cell_formula_units_Z 2
_cell_length_a 6.5811(4)
_cell_length_b 6.3570(4)
_cell_length_c 9.9389(5)
_cell_measurement_temperature 300
_cell_volume 398.52(4)
_computing_structure_refinement GSAS
_computing_structure_solution FOX
_diffrn_ambient_temperature 300
_diffrn_detector 'Si strip'
_diffrn_detector_type Xcelerator
_diffrn_measurement_device_type 'PANalytical Empyrean'
_diffrn_radiation_polarisn_ratio 0.5
_diffrn_radiation_probe x-ray
_diffrn_source 'sealed X-ray tube'
_diffrn_source_target Mo
_diffrn_source_type 'PANalytical Empyrean'
_exptl_absorpt_coefficient_mu 0.073
_exptl_absorpt_correction_T_max 1.00000
_exptl_absorpt_correction_T_min 1.00000
_exptl_absorpt_process_details
;   GSAS Absorption/surface roughness correction: function number 0
 No correction is applied.
;
_exptl_crystal_density_diffrn 1.834
_pd_block_id 2017-04-21T13:32|KADU1688|James_A._Kaduk|nccpan
_pd_calc_method 'Rietveld Refinement'
_pd_char_colour white
_pd_instr_dist_spec/detc 240
_pd_instr_dist_src/spec 240
_pd_meas_2theta_range_inc 0.01671
_pd_meas_2theta_range_max 49.99084
_pd_meas_2theta_range_min 1.0109
_pd_meas_number_of_points 2932
_pd_meas_scan_method step
_pd_phase_name 'Li Na H C6 H5 O7'
_pd_prep_temperature 393
_pd_proc_2theta_range_inc 0.01671
_pd_proc_2theta_range_max 49.99084
_pd_proc_2theta_range_min 1.0109
_pd_proc_info_datetime 2017-04-21T13:32:20
_pd_proc_ls_background_function
;   GSAS Background function number 1 with  1 terms.
 Shifted Chebyshev function of 1st kind
      1:    771.559    
;
_pd_proc_ls_peak_cutoff 0.01000
_pd_proc_ls_profile_function
;
 CW Profile function number 4 with  27 terms
 Pseudovoigt profile coefficients as parameterized in
 P. Thompson, D.E. Cox & J.B. Hastings (1987). J. Appl. Cryst.,20,79-83.
 Asymmetry correction of L.W. Finger, D.E. Cox & A. P. Jephcoat (1994).
 J. Appl. Cryst.,27,892-900.
 Microstrain broadening by P.W. Stephens,  (1999). J. Appl. Cryst.,32,281-289.
 #1(GU)   =  186.900 #2(GV)   =    0.000 #3(GW)   =    0.100
 #4(GP)   =    0.000 #5(LX)   =    0.989 #6(ptec) =     0.00
 #7(trns) =     0.00 #8(shft) =   0.0000 #9(sfec) =     0.00
 #10(S/L) =   0.0159 #11(H/L) =   0.0160 #12(eta) =   0.6917
 Peak tails are ignored  where the intensity is below 0.0100 times the peak
   Aniso. broadening axis   0.0   0.0   1.0
;
_pd_proc_ls_prof_R_factor 0.0347
_pd_proc_ls_prof_wR_expected 0.0231
_pd_proc_ls_prof_wR_factor 0.0439
_pd_proc_number_of_points 2932
_pd_spec_mounting 'Glass capillary'
_pd_spec_mount_mode transmission
_pd_spec_shape cylinder
_pd_spec_size_axial 12
_pd_spec_size_equat 1
_pd_spec_size_thick 1
_refine_ls_goodness_of_fit_all 2.05
_refine_ls_hydrogen_treatment refU
_refine_ls_matrix_type full
_refine_ls_number_parameters 64
_refine_ls_number_restraints 29
_refine_ls_R_Fsqd_factor 0.14161
_refine_ls_shift/su_max 0.03
_refine_ls_shift/su_mean 0.01
_refine_ls_weighting_scheme sigma
_reflns_d_resolution_high 0.839
_reflns_d_resolution_low 9.607
_reflns_limit_h_max 7
_reflns_limit_h_min 0
_reflns_limit_k_max 7
_reflns_limit_k_min -7
_reflns_limit_l_max 11
_reflns_limit_l_min -11
_reflns_number_total 2806
_cod_data_source_file ov3116sup4.cif
_cod_data_source_block KADU1688_publ
_cod_original_cell_volume 398.519(23)
_cod_database_code 2311995
_publcif_datablock.id {ad0b0c3f-1930-4201-8fb7-98c66b649f4f}

_gsas_exptl_extinct_corr_t_min 1.00000
_gsas_exptl_extinct_corr_t_max 1.00000
_publcif_info_exptl_table_max_cols 4
_publcif_info_exptl_table_use_headnotes n

loop_
_symmetry_equiv_pos_site_id
_symmetry_equiv_pos_as_xyz
1 +x,+y,+z
-1 -x,-y,-z

loop_
_atom_site_type_symbol
_atom_site_label
_atom_site_fract_x
_atom_site_fract_y
_atom_site_fract_z
_atom_site_occupancy
_atom_site_thermal_displace_type
_atom_site_U_iso_or_equiv
_atom_site_symmetry_multiplicity
C C1 1.1348(16) 0.5574(19) 0.3245(9) 1.0 Uiso 0.0085(14) 2
C C2 1.0167(13) 0.7280(15) 0.3641(7) 1.0 Uiso 0.01 2
C C3 0.7937(11) 0.7368(11) 0.2707(6) 1.0 Uiso 0.01 2
C C4 0.6920(14) 0.8960(15) 0.3441(7) 1.0 Uiso 0.01 2
C C5 0.4908(15) 0.9577(14) 0.2535(10) 1.0 Uiso 0.0085(14) 2
C C6 0.8101(17) 0.8178(13) 0.1281(7) 1.0 Uiso 0.0085(14) 2
H H7 1.11688 0.88881 0.36563 1.0 Uiso 0.013 2
H H8 0.99508 0.70505 0.47325 1.0 Uiso 0.013 2
H H9 0.81154 1.04581 0.38031 1.0 Uiso 0.013 2
H H10 0.65055 0.82329 0.43899 1.0 Uiso 0.013 2
O O11 1.3067(13) 0.5282(16) 0.4127(8) 1.0 Uiso 0.0085(14) 2
O O12 1.0604(16) 0.4331(14) 0.2156(9) 1.0 Uiso 0.0085(14) 2
O O13 0.4239(15) 1.1277(14) 0.2888(8) 1.0 Uiso 0.0085(14) 2
O O14 0.3701(13) 0.8280(11) 0.1576(9) 1.0 Uiso 0.0085(14) 2
O O15 0.9188(14) 0.9988(13) 0.1259(8) 1.0 Uiso 0.0085(14) 2
O O16 0.7446(14) 0.6887(14) 0.0205(8) 1.0 Uiso 0.0085(14) 2
O O17 0.6695(15) 0.5325(13) 0.2471(8) 1.0 Uiso 0.0085(14) 2
H H18 0.60951 0.45587 0.29331 1.0 Uiso 0.0110(19) 2
Na Na19 0.2516(10) 0.6844(12) -0.0629(8) 1.0 Uiso 0.0161(27) 2
Li Li20 1.139(6) 1.179(6) 0.1320(33) 1.0 Uiso 0.04 2
H H21 1.30005 0.34713 0.34999 1.0 Uiso 0.05 2

loop_
_atom_type_symbol
_atom_type_number_in_cell
_atom_type_scat_dispersion_real
_atom_type_scat_dispersion_imag
_atom_type_scat_Cromer_Mann_a1
_atom_type_scat_Cromer_Mann_a2
_atom_type_scat_Cromer_Mann_a3
_atom_type_scat_Cromer_Mann_a4
_atom_type_scat_Cromer_Mann_b1
_atom_type_scat_Cromer_Mann_b2
_atom_type_scat_Cromer_Mann_b3
_atom_type_scat_Cromer_Mann_b4
_atom_type_scat_Cromer_Mann_c
_atom_type_scat_source
C 12.0 0.000 0.000 2.31000 20.8439 1.02000 10.2075 1.58860 0.56870 0.86500 51.6512 0.21560 International_Tables_Vol_C
H 12.0 0.000 0.000 0.49300 10.5109 0.32291 26.1257 0.14019 3.14236 0.04081 57.7997 0.00304 International_Tables_Vol_C
O 14.0 0.000 0.000 3.04850 13.2771 2.28680 5.70110 1.54630 0.32390 0.86700 32.9089 0.25080 International_Tables_Vol_C
Na 2.0 0.000 0.000 4.76260 3.28500 3.17360 8.84220 1.26740 0.31360 1.11280 129.424 0.67600 International_Tables_Vol_C
Li 2.0 0.000 0.000 1.12820 3.95460 0.75080 1.05240 0.61750 85.3905 0.46530 168.261 0.03770 International_Tables_Vol_C
Si 0.0 0.000 0.000 6.29150 2.43860 3.03530 32.3337 1.98910 0.67850 1.54100 81.6937 1.14070 International_Tables_Vol_C

loop_
_diffrn_radiation_wavelength
_diffrn_radiation_wavelength_wt
_diffrn_radiation_type
_diffrn_radiation_wavelength_id
0.709237 1.000 K\a~1~ 1
0.713647 0.500 K\a~2~ 2

loop_
_geom_angle_atom_site_label_1
_geom_angle_atom_site_label_2
_geom_angle_atom_site_label_3
_geom_angle
_geom_angle_site_symmetry_1
_geom_angle_site_symmetry_3
_geom_angle_publ_flag
C2 C1 O11 117.0(5) 1_555 1_555 n
C2 C1 O12 122.4(5) 1_555 1_555 n
O11 C1 O12 120.3(5) 1_555 1_555 n
C1 C2 C3 116.7(5) 1_555 1_555 n
C2 C3 C4 107.1(4) 1_555 1_555 n
C2 C3 C6 109.9(5) 1_555 1_555 n
C2 C3 O17 111.3(5) 1_555 1_555 n
C4 C3 C6 109.0(4) 1_555 1_555 n
C4 C3 O17 111.4(4) 1_555 1_555 n
C6 C3 O17 108.2(4) 1_555 1_555 n
C3 C4 C5 113.9(4) 1_555 1_555 n
C4 C5 O13 118.9(5) 1_555 1_555 n
C4 C5 O14 120.7(5) 1_555 1_555 n
O13 C5 O14 119.4(6) 1_555 1_555 n
C3 C6 O15 118.4(6) 1_555 1_555 n
C3 C6 O16 118.6(4) 1_555 1_555 n
O15 C6 O16 122.1(5) 1_555 1_555 n
C1 O11 H21 89.9(6) 1_555 1_555 n
C1 O12 Na19 139.7(7) 1_555 -1_665 n
C1 O12 Li20 136.8(10) 1_555 -1_766 n
Na19 O12 Li20 81.0(11) -1_665 -1_766 n
C5 O13 Li20 109.7(10) 1_555 -1_676 n
C5 O14 Na19 154.0(10) 1_555 1_555 n
C6 O15 Na19 121.5(8) 1_555 -1_675 n
C6 O15 Li20 157.7(15) 1_555 -1_776 n
Na19 O15 Li20 80.6(12) -1_675 -1_776 n
C6 O16 Na19 115.7(6) 1_555 -1_665 n
C6 O16 Li20 107.1(11) 1_555 1_554 n
Na19 O16 Li20 121.8(11) -1_665 1_554 n
C3 O17 H18 135.0(9) 1_555 1_555 n
C3 O17 Na19 112.1(5) 1_555 -1_665 n
H18 O17 Na19 109.3(7) 1_555 -1_665 n
O12 Na19 O14 138.3(4) -1_665 1_555 n
O12 Na19 O15 74.09(35) -1_665 -1_675 n
O12 Na19 O16 83.9(4) -1_665 -1_665 n
O12 Na19 O17 73.4(4) -1_665 -1_665 n
O14 Na19 O15 88.6(4) 1_555 -1_675 n
O14 Na19 O16 99.8(4) 1_555 -1_665 n
O14 Na19 O17 145.7(4) 1_555 -1_665 n
O15 Na19 O16 154.6(4) -1_675 -1_665 n
O15 Na19 O17 118.7(4) -1_675 -1_665 n
O16 Na19 O17 64.96(30) -1_665 -1_665 n
O12 Li20 O13 101.6(14) -1_766 -1_676 n
O12 Li20 O15 100.1(17) -1_766 -1_776 n
O12 Li20 O16 100.0(19) -1_766 1_556 n
O13 Li20 O15 114.9(19) -1_676 -1_776 n
O13 Li20 O16 103.4(16) -1_676 1_556 n
O15 Li20 O16 131.5(19) -1_776 1_556 n

loop_
_geom_bond_atom_site_label_1
_geom_bond_atom_site_label_2
_geom_bond_distance
_geom_bond_site_symmetry_2
_geom_bond_publ_flag
C1 C2 1.5100(20) 1_555 n
C1 O11 1.286(5) 1_555 n
C1 O12 1.273(5) 1_555 n
C2 C1 1.5100(20) 1_555 n
C2 C3 1.5387(20) 1_555 n
C3 C2 1.5387(20) 1_555 n
C3 C4 1.5415(20) 1_555 n
C3 C6 1.5467(20) 1_555 n
C3 O17 1.421(5) 1_555 n
C4 C3 1.5415(20) 1_555 n
C4 C5 1.5103(20) 1_555 n
C5 C4 1.5103(20) 1_555 n
C5 O13 1.289(5) 1_555 n
C5 O14 1.274(5) 1_555 n
C6 C3 1.5467(20) 1_555 n
C6 O15 1.277(5) 1_555 n
C6 O16 1.276(5) 1_555 n
O11 C1 1.286(5) 1_555 n
O11 H21 1.282(9) 1_555 n
O12 C1 1.273(5) 1_555 n
O12 Na19 2.249(9) -1_665 n
O12 Li20 1.980(32) -1_766 n
O13 C5 1.289(5) 1_555 n
O13 Li20 2.186(33) -1_676 n
O14 C5 1.274(5) 1_555 n
O14 Na19 2.256(8) 1_555 n
O14 Li20 2.84(4) -1_676 n
O15 C6 1.277(5) 1_555 n
O15 Na19 2.454(10) -1_675 n
O15 Li20 2.686(29) 1_554 n
O15 Li20 1.72(4) -1_776 n
O16 C6 1.276(5) 1_555 n
O16 Na19 3.139(11) 1_555 n
O16 Na19 2.424(9) -1_665 n
O16 Li20 2.02(4) 1_554 n
O17 C3 1.421(5) 1_555 n
O17 H18 0.812(7) 1_555 n
O17 Na19 2.455(9) -1_665 n
H18 O17 0.812(7) 1_555 n
Na19 O12 2.249(9) -1_665 n
Na19 O14 2.256(8) 1_555 n
Na19 O15 2.454(10) -1_675 n
Na19 O16 3.139(11) 1_555 n
Na19 O16 2.424(9) -1_665 n
Na19 O17 2.455(9) -1_665 n
Li20 O12 1.980(32) -1_766 n
Li20 O13 2.186(33) -1_676 n
Li20 O14 2.84(4) -1_676 n
Li20 O15 2.686(29) 1_556 n
Li20 O15 1.72(4) -1_776 n
Li20 O16 2.02(4) 1_556 n
H21 O11 1.282(9) 1_555 n

loop_
_publcif_info_datablock.id
_publcif_info_datablock.publ_exptl
_publcif_info_datablock.publ_geom
_publcif_info_datablock.structure
{ad0b0c3f-1930-4201-8fb7-98c66b649f4f} y y y

loop_
_publcif_info_cif.paper_type
CE

loop_
_publcif_info_tables.block_id
_publcif_info_tables.reference_item
{ad0b0c3f-1930-4201-8fb7-98c66b649f4f} '_publcif_info_datablock.publ_exptl'
